data_4501788
loop_
_publ_author_name
'Kumar, Jitendra'
'Awasthi, Shubhra'
'Verma, Sandeep'

_publ_section_title
;
 Contrasting Crystallographic Signatures of 9-Carboxypropyl Adeninium
 Cation: Adenine Dimerization vs Carboxylic Group Interaction
;
_journal_issue 8
_journal_name_full 'Crystal Growth &amp; Design'
_journal_page_first 3555
_journal_paper_doi 10.1021/cg100470u
_journal_volume 10
_journal_year 2010
_chemical_formula_moiety 'C8 H10 N5 O2, N O3'
_chemical_formula_sum 'C8 H10 N6 O5'
_chemical_formula_weight 270.22
_chemical_name_common '3-(N9-adeninyl)propanoic acid.HNO3'
_chemical_name_systematic
;
 6-amino-9-(2-carboxyethyl)-9H-purin-1-ium nitrate
;
_space_group_IT_number 14
_symmetry_cell_setting monoclinic
_symmetry_space_group_name_Hall '-P 2ybc'
_symmetry_space_group_name_H-M 'P 1 21/c 1'
_atom_sites_solution_hydrogens geom
_atom_sites_solution_primary direct
_atom_sites_solution_secondary difmap
_audit_creation_method SHELXL-97
_cell_angle_alpha 90.00
_cell_angle_beta 93.368(4)
_cell_angle_gamma 90.00
_cell_formula_units_Z 4
_cell_length_a 7.3600(15)
_cell_length_b 5.7470(12)
_cell_length_c 26.776(6)
_cell_measurement_reflns_used 2773
_cell_measurement_temperature 100(2)
_cell_measurement_theta_max 28.31
_cell_measurement_theta_min 3.05
_cell_volume 1130.6(4)
_computing_cell_refinement 'SMART 5.628 (Bruker, 2003)'
_computing_data_collection 'SMART 5.628 (Bruker, 2003)'
_computing_data_reduction 'SAINT+ 6.45  (Bruker, 2003)'
_computing_molecular_graphics 'diamond 3.1d'
_computing_structure_refinement 'SHELXL-97 (Sheldrick, 1997)'
_computing_structure_solution Sir92
_diffrn_ambient_temperature 100(2)
_diffrn_measured_fraction_theta_full 0.995
_diffrn_measured_fraction_theta_max 0.982
_diffrn_measurement_device_type 'CCD area Detector'
_diffrn_measurement_method 'Phi-Omega scans'
_diffrn_radiation_monochromator graphite
_diffrn_radiation_source 'fine-focus sealed tube'
_diffrn_radiation_type MoK\a
_diffrn_radiation_wavelength 0.71073
_diffrn_reflns_av_R_equivalents 0.0842
_diffrn_reflns_av_sigmaI/netI 0.0922
_diffrn_reflns_limit_h_max 9
_diffrn_reflns_limit_h_min -9
_diffrn_reflns_limit_k_max 7
_diffrn_reflns_limit_k_min -7
_diffrn_reflns_limit_l_max 32
_diffrn_reflns_limit_l_min -35
_diffrn_reflns_number 7081
_diffrn_reflns_theta_full 25.00
_diffrn_reflns_theta_max 28.31
_diffrn_reflns_theta_min 3.05
_exptl_absorpt_coefficient_mu 0.134
_exptl_absorpt_correction_T_max 0.9737
_exptl_absorpt_correction_T_min 0.9737
_exptl_absorpt_correction_type psi-scan
_exptl_absorpt_process_details '(North et al., 1968)'
_exptl_crystal_colour Colourless
_exptl_crystal_density_diffrn 1.587
_exptl_crystal_density_method 'not measured'
_exptl_crystal_description 'hexagonal blocks'
_exptl_crystal_F_000 560
_exptl_crystal_size_max 0.20
_exptl_crystal_size_mid 0.20
_exptl_crystal_size_min 0.20
_refine_diff_density_max 0.423
_refine_diff_density_min -0.507
_refine_diff_density_rms 0.120
_refine_ls_extinction_method none
_refine_ls_goodness_of_fit_ref 1.082
_refine_ls_hydrogen_treatment mixed
_refine_ls_matrix_type full
_refine_ls_number_parameters 176
_refine_ls_number_reflns 2773
_refine_ls_number_restraints 0
_refine_ls_restrained_S_all 1.082
_refine_ls_R_factor_all 0.0961
_refine_ls_R_factor_gt 0.0567
_refine_ls_shift/su_max 0.000
_refine_ls_shift/su_mean 0.000
_refine_ls_structure_factor_coef Fsqd
_refine_ls_weighting_details 'calc w=1/[\s^2^(Fo^2^)+(0.0905P)^2^+0.6245P] where P=(Fo^2^+2Fc^2^)/3'
_refine_ls_weighting_scheme calc
_refine_ls_wR_factor_gt 0.1380
_refine_ls_wR_factor_ref 0.1871
_reflns_number_gt 1879
_reflns_number_total 2773
_reflns_threshold_expression >2sigma(I)
_cod_data_source_file cg100470u_si_002.cif
_cod_data_source_block adduct2a
_cod_depositor_comments
;
The following automatic conversions were performed:

'_symmetry_cell_setting' value 'Monoclinic' changed to 'monoclinic'
according to /home/saulius/struct/CIF-dictionaries/cif_core.dic
dictionary named 'cif_core.dic' version 2.4.2 from
2011-04-26.

'_exptl_absorpt_correction_type' value 'PSI-SCAN'
changed to 'psi-scan' according to
/home/saulius/struct/CIF-dictionaries/cif_core.dic dictionary named
'cif_core.dic' version 2.4.2 from 2011-04-26.

Automatic conversion script
Id: cif_fix_values 1715 2011-07-08 13:25:40Z adriana 
;
_cod_original_sg_symbol_H-M P2(1)/c
_cod_database_code 4501788

loop_
_symmetry_equiv_pos_as_xyz
'x, y, z'
'-x, y+1/2, -z+1/2'
'-x, -y, -z'
'x, -y-1/2, z-1/2'

loop_
_atom_site_label
_atom_site_type_symbol
_atom_site_fract_x
_atom_site_fract_y
_atom_site_fract_z
_atom_site_U_iso_or_equiv
_atom_site_adp_type
_atom_site_occupancy
_atom_site_symmetry_multiplicity
_atom_site_calc_flag
_atom_site_refinement_flags
C2 C 0.6726(3) -0.1367(4) 0.58072(9) 0.0227(5) Uani 1 1 d .
H2 H 0.6052 -0.2717 0.5846 0.027 Uiso 1 1 calc R
C4 C 0.8256(3) 0.1674(4) 0.61084(9) 0.0216(5) Uani 1 1 d .
C5 C 0.8675(3) 0.2499(4) 0.56438(8) 0.0198(5) Uani 1 1 d .
C6 C 0.8013(3) 0.1241(4) 0.52184(9) 0.0196(5) Uani 1 1 d .
C8 C 0.9880(3) 0.4854(4) 0.61753(9) 0.0222(5) Uani 1 1 d .
H8 H 1.0521 0.6100 0.6320 0.027 Uiso 1 1 calc R
C10 C 0.8974(3) 0.3101(4) 0.69917(9) 0.0235(5) Uani 1 1 d .
H10A H 1.0135 0.3614 0.7143 0.028 Uiso 1 1 calc R
H10B H 0.8789 0.1501 0.7092 0.028 Uiso 1 1 calc R
C11 C 0.7467(3) 0.4605(5) 0.71844(9) 0.0242(5) Uani 1 1 d .
H11A H 0.7624 0.6203 0.7078 0.029 Uiso 1 1 calc R
H11B H 0.6295 0.4060 0.7047 0.029 Uiso 1 1 calc R
C12 C 0.7523(3) 0.4490(4) 0.77465(9) 0.0238(5) Uani 1 1 d .
N1 N 0.7051(3) -0.0705(4) 0.53305(8) 0.0219(5) Uani 1 1 d .
H1 H 0.6626 -0.1561 0.5087 0.026 Uiso 1 1 calc R
N3 N 0.7285(3) -0.0258(4) 0.62109(8) 0.0243(5) Uani 1 1 d .
N6 N 0.8266(3) 0.1769(4) 0.47499(7) 0.0227(5) Uani 1 1 d .
H6A H 0.7826 0.0889 0.4513 0.027 Uiso 1 1 calc R
H6B H 0.8872 0.2995 0.4680 0.027 Uiso 1 1 calc R
N7 N 0.9698(3) 0.4510(4) 0.56874(7) 0.0210(4) Uani 1 1 d .
N9 N 0.9035(3) 0.3202(4) 0.64463(8) 0.0225(5) Uani 1 1 d .
N10 N 0.3867(3) 0.3135(4) 0.59115(7) 0.0214(4) Uani 1 1 d .
O1 O 0.6350(3) 0.5945(4) 0.79409(7) 0.0380(5) Uani 1 1 d .
O2 O 0.8546(2) 0.3261(3) 0.79955(6) 0.0285(4) Uani 1 1 d .
O3 O 0.4200(2) 0.3510(3) 0.54641(6) 0.0249(4) Uani 1 1 d .
O4 O 0.4264(2) 0.4577(3) 0.62388(7) 0.0302(5) Uani 1 1 d .
O5 O 0.3111(2) 0.1239(3) 0.60276(6) 0.0243(4) Uani 1 1 d .
H1A H 0.654(5) 0.591(7) 0.8314(14) 0.061(11) Uiso 1 1 d .

loop_
_atom_site_aniso_label
_atom_site_aniso_U_11
_atom_site_aniso_U_22
_atom_site_aniso_U_33
_atom_site_aniso_U_23
_atom_site_aniso_U_13
_atom_site_aniso_U_12
C2 0.0226(11) 0.0225(12) 0.0232(12) 0.0004(9) 0.0033(9) -0.0023(9)
C4 0.0191(10) 0.0231(13) 0.0225(12) -0.0010(9) -0.0002(9) 0.0025(9)
C5 0.0203(10) 0.0197(12) 0.0192(11) -0.0017(9) 0.0008(9) 0.0035(9)
C6 0.0184(10) 0.0189(12) 0.0213(11) -0.0017(9) 0.0008(9) 0.0035(9)
C8 0.0230(11) 0.0218(12) 0.0216(12) -0.0011(9) -0.0004(9) 0.0011(9)
C10 0.0275(12) 0.0269(13) 0.0158(11) -0.0024(9) -0.0021(9) 0.0000(10)
C11 0.0246(12) 0.0287(14) 0.0194(12) 0.0009(10) 0.0009(9) 0.0016(10)
C12 0.0250(12) 0.0219(13) 0.0247(12) 0.0002(10) 0.0032(10) -0.0029(10)
N1 0.0222(9) 0.0197(10) 0.0236(10) -0.0030(8) -0.0010(8) 0.0006(8)
N3 0.0246(10) 0.0224(11) 0.0258(11) 0.0029(8) 0.0005(8) -0.0001(8)
N6 0.0273(10) 0.0220(11) 0.0185(10) -0.0025(8) -0.0006(8) -0.0043(8)
N7 0.0231(10) 0.0223(11) 0.0177(10) -0.0027(8) 0.0009(8) -0.0007(8)
N9 0.0228(10) 0.0233(11) 0.0215(10) -0.0011(8) 0.0016(8) 0.0020(8)
N10 0.0200(9) 0.0230(11) 0.0208(10) -0.0020(8) -0.0012(8) -0.0021(8)
O1 0.0435(11) 0.0484(13) 0.0220(10) -0.0011(9) 0.0003(8) 0.0211(10)
O2 0.0346(10) 0.0292(10) 0.0214(9) 0.0037(7) 0.0004(7) 0.0065(8)
O3 0.0307(9) 0.0285(10) 0.0160(8) -0.0001(7) 0.0059(7) -0.0013(7)
O4 0.0392(10) 0.0290(10) 0.0223(9) -0.0055(7) 0.0016(8) -0.0101(8)
O5 0.0291(9) 0.0211(9) 0.0226(9) 0.0022(7) -0.0003(7) -0.0046(7)

loop_
_atom_type_symbol
_atom_type_description
_atom_type_scat_dispersion_real
_atom_type_scat_dispersion_imag
_atom_type_scat_source
C C 0.0033 0.0016 'International Tables Vol C Tables 4.2.6.8 and 6.1.1.4'
H H 0.0000 0.0000 'International Tables Vol C Tables 4.2.6.8 and 6.1.1.4'
N N 0.0061 0.0033 'International Tables Vol C Tables 4.2.6.8 and 6.1.1.4'
O O 0.0106 0.0060 'International Tables Vol C Tables 4.2.6.8 and 6.1.1.4'

loop_
_geom_angle_atom_site_label_1
_geom_angle_atom_site_label_2
_geom_angle_atom_site_label_3
_geom_angle
N3 C2 N1 125.1(2)
N3 C2 H2 117.4
N1 C2 H2 117.4
N3 C4 N9 126.8(2)
N3 C4 C5 127.6(2)
N9 C4 C5 105.6(2)
N7 C5 C4 111.1(2)
N7 C5 C6 131.1(2)
C4 C5 C6 117.8(2)
N6 C6 N1 120.2(2)
N6 C6 C5 126.2(2)
N1 C6 C5 113.6(2)
N7 C8 N9 113.5(2)
N7 C8 H8 123.3
N9 C8 H8 123.3
N9 C10 C11 112.43(19)
N9 C10 H10A 109.1
C11 C10 H10A 109.1
N9 C10 H10B 109.1
C11 C10 H10B 109.1
H10A C10 H10B 107.8
C12 C11 C10 109.7(2)
C12 C11 H11A 109.7
C10 C11 H11A 109.7
C12 C11 H11B 109.7
C10 C11 H11B 109.7
H11A C11 H11B 108.2
O2 C12 O1 123.5(2)
O2 C12 C11 124.0(2)
O1 C12 C11 112.6(2)
C6 N1 C2 123.7(2)
C6 N1 H1 118.2
C2 N1 H1 118.2
C2 N3 C4 112.2(2)
C6 N6 H6A 120.0
C6 N6 H6B 120.0
H6A N6 H6B 120.0
C8 N7 C5 103.43(19)
C4 N9 C8 106.4(2)
C4 N9 C10 126.9(2)
C8 N9 C10 126.7(2)
O4 N10 O3 120.9(2)
O4 N10 O5 119.5(2)
O3 N10 O5 119.57(19)
C12 O1 H1A 109(2)

loop_
_geom_bond_atom_site_label_1
_geom_bond_atom_site_label_2
_geom_bond_distance
C2 N3 1.301(3)
C2 N1 1.367(3)
C2 H2 0.9300
C4 N3 1.357(3)
C4 N9 1.363(3)
C4 C5 1.383(3)
C5 N7 1.380(3)
C5 C6 1.411(3)
C6 N6 1.314(3)
C6 N1 1.366(3)
C8 N7 1.320(3)
C8 N9 1.367(3)
C8 H8 0.9300
C10 N9 1.465(3)
C10 C11 1.520(3)
C10 H10A 0.9700
C10 H10B 0.9700
C11 C12 1.505(3)
C11 H11A 0.9700
C11 H11B 0.9700
C12 O2 1.205(3)
C12 O1 1.330(3)
N1 H1 0.8600
N6 H6A 0.8600
N6 H6B 0.8600
N10 O4 1.229(3)
N10 O3 1.255(2)
N10 O5 1.271(3)
O1 H1A 1.00(4)

loop_
_geom_torsion_atom_site_label_1
_geom_torsion_atom_site_label_2
_geom_torsion_atom_site_label_3
_geom_torsion_atom_site_label_4
_geom_torsion
N3 C4 C5 N7 -179.7(2)
N9 C4 C5 N7 0.0(3)
N3 C4 C5 C6 0.9(4)
N9 C4 C5 C6 -179.4(2)
N7 C5 C6 N6 0.4(4)
C4 C5 C6 N6 179.7(2)
N7 C5 C6 N1 179.5(2)
C4 C5 C6 N1 -1.3(3)
N9 C10 C11 C12 -178.0(2)
C10 C11 C12 O2 -4.3(3)
C10 C11 C12 O1 173.9(2)
N6 C6 N1 C2 -179.8(2)
C5 C6 N1 C2 1.0(3)
N3 C2 N1 C6 -0.3(4)
N1 C2 N3 C4 -0.2(3)
N9 C4 N3 C2 -179.7(2)
C5 C4 N3 C2 -0.1(3)
N9 C8 N7 C5 -0.3(3)
C4 C5 N7 C8 0.2(3)
C6 C5 N7 C8 179.5(2)
N3 C4 N9 C8 179.5(2)
C5 C4 N9 C8 -0.2(3)
N3 C4 N9 C10 -0.7(4)
C5 C4 N9 C10 179.7(2)
N7 C8 N9 C4 0.3(3)
N7 C8 N9 C10 -179.5(2)
C11 C10 N9 C4 -95.9(3)
C11 C10 N9 C8 83.9(3)
